data_2018352
loop_
_publ_author_name
'Khan, Saeed I.'
'Knobler, Carolyn B.'
'Maverick, Emily F.'

_publ_section_title
;
 Benz[<i>cd</i>]indol-2(1<i>H</i>)-one at 298 and 100K
;
_journal_coeditor_code QS3004
_journal_issue 1
_journal_name_full 'Acta Crystallographica Section C'
_journal_page_first o1
_journal_page_last o6
_journal_paper_doi 10.1107/S0108270111050281
_journal_volume 68
_journal_year 2012
_chemical_formula_iupac 'C11 H7 N O'
_chemical_formula_moiety 'C11 H7 N O'
_chemical_formula_sum 'C11 H7 N O'
_chemical_formula_weight 169.18
_chemical_melting_point_gt 448
_chemical_melting_point_lt 450
_chemical_name_common naphtholactam
_chemical_name_systematic
;
Benz[<i>cd</i>]indol-2(1<i>H</i>)-one
;
_space_group_IT_number 14
_symmetry_cell_setting monoclinic
_symmetry_space_group_name_Hall '-P 2yn'
_symmetry_space_group_name_H-M 'P 1 21/n 1'
_atom_sites_solution_hydrogens geom
_atom_sites_solution_primary direct
_atom_sites_solution_secondary difmap
_audit_creation_method SHELXL97
_cell_angle_alpha 90.00
_cell_angle_beta 92.600(2)
_cell_angle_gamma 90.00
_cell_formula_units_Z 4
_cell_length_a 9.0551(19)
_cell_length_b 6.7287(14)
_cell_length_c 13.120(3)
_cell_measurement_reflns_used 6093
_cell_measurement_temperature 100(2)
_cell_measurement_theta_max 28.33
_cell_measurement_theta_min 4.04
_cell_volume 798.6(3)
_computing_cell_refinement 'SAINT (Bruker, 2005)'
_computing_data_collection 'APEX2 (Bruker, 2005)'
_computing_data_reduction 'SAINT (Bruker, 2005)'
_computing_molecular_graphics 'SHELXTL (Sheldrick, 2008)'
_computing_publication_material 'SHELXTL (Sheldrick, 2008)'
_computing_structure_refinement 'SHELXL97 (Sheldrick, 2008)'
_computing_structure_solution 'SHELXS97 (Sheldrick, 2008)'
_diffrn_ambient_temperature 100(2)
_diffrn_measured_fraction_theta_full 0.991
_diffrn_measured_fraction_theta_max 0.991
_diffrn_measurement_device_type 'Bruker APEXII CCD area-detector'
_diffrn_measurement_method '\f and \w scans'
_diffrn_radiation_monochromator graphite
_diffrn_radiation_source 'fine-focus sealed tube'
_diffrn_radiation_type MoK\a
_diffrn_radiation_wavelength 0.71073
_diffrn_reflns_av_R_equivalents 0.0785
_diffrn_reflns_av_sigmaI/netI 0.0616
_diffrn_reflns_limit_h_max 11
_diffrn_reflns_limit_h_min -12
_diffrn_reflns_limit_k_max 8
_diffrn_reflns_limit_k_min -8
_diffrn_reflns_limit_l_max 17
_diffrn_reflns_limit_l_min -17
_diffrn_reflns_number 9032
_diffrn_reflns_theta_full 28.33
_diffrn_reflns_theta_max 28.33
_diffrn_reflns_theta_min 3.77
_exptl_absorpt_coefficient_mu 0.092
_exptl_absorpt_correction_T_max 0.9954
_exptl_absorpt_correction_T_min 0.9819
_exptl_absorpt_correction_type multi-scan
_exptl_absorpt_process_details '(SADABS; Bruker, 2005)'
_exptl_crystal_colour yellow
_exptl_crystal_density_diffrn 1.407
_exptl_crystal_density_method 'not measured'
_exptl_crystal_description platelet
_exptl_crystal_F_000 352
_exptl_crystal_size_max 0.20
_exptl_crystal_size_mid 0.10
_exptl_crystal_size_min 0.05
_refine_diff_density_max 0.479
_refine_diff_density_min -0.307
_refine_ls_extinction_method none
_refine_ls_goodness_of_fit_ref 1.072
_refine_ls_hydrogen_treatment constr
_refine_ls_matrix_type full
_refine_ls_number_parameters 135
_refine_ls_number_reflns 1969
_refine_ls_number_restraints 14
_refine_ls_restrained_S_all 1.144
_refine_ls_R_factor_all 0.0715
_refine_ls_R_factor_gt 0.0651
_refine_ls_shift/su_max 0.000
_refine_ls_shift/su_mean 0.000
_refine_ls_structure_factor_coef Fsqd
_refine_ls_weighting_details 'calc w = 1/[\s^2^(Fo^2^)+(0.1056P)^2^+0.3049P] where P=(Fo^2^+2Fc^2^)/3'
_refine_ls_weighting_scheme calc
_refine_ls_wR_factor_gt 0.1725
_refine_ls_wR_factor_ref 0.1801
_reflns_number_gt 1700
_reflns_number_total 1969
_reflns_threshold_expression I>2\s(I)
_cod_data_source_file qs3004.cif
_cod_data_source_block Ib100K
_cod_original_cell_volume 798.5(3)
_cod_original_sg_symbol_H-M 'P 21/n'
_cod_database_code 2018352
_cod_database_fobs_code 2018352

loop_
_symmetry_equiv_pos_as_xyz
'x, y, z'
'-x+1/2, y+1/2, -z+1/2'
'-x, -y, -z'
'x-1/2, -y-1/2, z-1/2'

loop_
_atom_site_type_symbol
_atom_site_label
_atom_site_fract_x
_atom_site_fract_y
_atom_site_fract_z
_atom_site_U_iso_or_equiv
_atom_site_adp_type
_atom_site_calc_flag
_atom_site_refinement_flags
_atom_site_occupancy
_atom_site_symmetry_multiplicity
_atom_site_disorder_assembly
_atom_site_disorder_group
O O1 0.16662(14) 0.13056(19) 0.55699(10) 0.0234(4) Uani d PD 0.919(4) 1 A 1
C C1 0.1282(4) 0.2405(5) 0.4857(3) 0.0227(4) Uani d PD 0.919(4) 1 A 1
N N1 0.0148(3) 0.2082(3) 0.41439(19) 0.0236(4) Uani d PD 0.919(4) 1 A 1
H H1N -0.0416 0.1016 0.4129 0.028 Uiso calc PR 0.919(4) 1 A 1
O O1A -0.1009(16) 0.066(2) 0.3875(12) 0.033(5) Uani d PD 0.081(4) 1 A 2
C C1A 0.003(3) 0.196(3) 0.411(2) 0.0236(4) Uani d PD 0.081(4) 1 A 2
N N1A 0.117(4) 0.244(4) 0.475(3) 0.0227(4) Uani d PD 0.081(4) 1 A 2
H H1NA 0.1454 0.1646 0.5257 0.027 Uiso calc PR 0.081(4) 1 A 2
C C2 -0.00089(18) 0.3660(3) 0.34374(13) 0.0228(4) Uani d D 1 1 . .
C C3 0.11037(17) 0.5037(2) 0.37205(12) 0.0195(4) Uani d D 1 1 A .
C C4 0.19355(19) 0.4341(2) 0.45724(12) 0.0216(4) Uani d D 1 1 . .
C C5 0.3099(2) 0.5471(3) 0.49643(13) 0.0264(4) Uani d . 1 1 A .
H H5 0.3681 0.5051 0.5546 0.032 Uiso calc R 1 1 . .
C C6 0.3389(2) 0.7278(3) 0.44640(13) 0.0284(4) Uani d . 1 1 . .
H H6 0.4197 0.8065 0.4714 0.034 Uiso calc R 1 1 A .
C C7 0.2554(2) 0.7952(3) 0.36300(13) 0.0256(4) Uani d . 1 1 A .
H H7 0.2787 0.9191 0.3329 0.031 Uiso calc R 1 1 . .
C C8 0.13541(18) 0.6820(2) 0.32180(12) 0.0213(4) Uani d . 1 1 . .
C C9 0.0365(2) 0.7238(3) 0.23605(13) 0.0265(4) Uani d . 1 1 A .
H H9 0.0456 0.8436 0.1986 0.032 Uiso calc R 1 1 . .
C C10 -0.0720(2) 0.5880(3) 0.20861(13) 0.0287(4) Uani d . 1 1 . .
H H10 -0.1360 0.6174 0.1512 0.034 Uiso calc R 1 1 A .
C C11 -0.09397(19) 0.4049(3) 0.26171(13) 0.0273(4) Uani d . 1 1 A .
H H11 -0.1701 0.3147 0.2406 0.033 Uiso calc R 1 1 . .

loop_
_atom_site_aniso_label
_atom_site_aniso_U_11
_atom_site_aniso_U_22
_atom_site_aniso_U_33
_atom_site_aniso_U_12
_atom_site_aniso_U_13
_atom_site_aniso_U_23
O1 0.0239(7) 0.0236(7) 0.0227(7) 0.0008(5) 0.0018(5) 0.0046(5)
C1 0.0241(11) 0.0221(8) 0.0227(11) 0.0036(6) 0.0096(7) 0.0017(7)
N1 0.0251(9) 0.0209(8) 0.0254(7) -0.0018(5) 0.0079(6) 0.0031(6)
O1A 0.030(9) 0.034(9) 0.034(9) 0.000(7) -0.002(7) 0.021(7)
C1A 0.0251(9) 0.0209(8) 0.0254(7) -0.0018(5) 0.0079(6) 0.0031(6)
N1A 0.0241(11) 0.0221(8) 0.0227(11) 0.0036(6) 0.0096(7) 0.0017(7)
C2 0.0198(8) 0.0252(8) 0.0243(8) 0.0004(6) 0.0103(6) -0.0007(6)
C3 0.0178(8) 0.0216(8) 0.0198(7) 0.0021(5) 0.0081(6) -0.0007(6)
C4 0.0232(8) 0.0232(8) 0.0191(7) 0.0047(6) 0.0091(6) 0.0010(6)
C5 0.0246(9) 0.0355(10) 0.0195(7) 0.0038(7) 0.0043(6) -0.0033(6)
C6 0.0255(9) 0.0333(10) 0.0270(8) -0.0059(7) 0.0085(7) -0.0081(7)
C7 0.0276(9) 0.0238(8) 0.0265(8) -0.0027(6) 0.0127(7) -0.0011(6)
C8 0.0212(8) 0.0231(8) 0.0204(7) 0.0025(6) 0.0108(6) 0.0010(6)
C9 0.0274(9) 0.0297(9) 0.0232(8) 0.0067(7) 0.0101(7) 0.0071(7)
C10 0.0225(9) 0.0416(11) 0.0226(8) 0.0074(7) 0.0055(6) 0.0047(7)
C11 0.0193(8) 0.0365(10) 0.0266(8) -0.0015(6) 0.0063(6) -0.0014(7)

loop_
_atom_type_symbol
_atom_type_description
_atom_type_scat_dispersion_real
_atom_type_scat_dispersion_imag
_atom_type_scat_source
C C 0.0033 0.0016 'International Tables Vol C Tables 4.2.6.8 and 6.1.1.4'
H H 0.0000 0.0000 'International Tables Vol C Tables 4.2.6.8 and 6.1.1.4'
N N 0.0061 0.0033 'International Tables Vol C Tables 4.2.6.8 and 6.1.1.4'
O O 0.0106 0.0060 'International Tables Vol C Tables 4.2.6.8 and 6.1.1.4'

loop_
_geom_angle_atom_site_label_1
_geom_angle_atom_site_label_2
_geom_angle_atom_site_label_3
_geom_angle
_geom_angle_publ_flag
O1 C1 N1 126.8(2) no
O1 C1 C4 128.1(2) no
N1 C1 C4 105.14(18) no
C1 N1 C2 112.18(18) no
C1 N1 H1N 123.9 no
C2 N1 H1N 123.9 no
O1A C1A N1A 146.2(17) no
O1A C1A C2 112.8(15) no
N1A C1A C2 101.0(10) no
C1A N1A C4 117.4(12) no
C1A N1A H1NA 121.3 no
C4 N1A H1NA 121.3 no
C11 C2 C3 119.49(16) no
C11 C2 N1 134.69(17) no
C3 C2 N1 105.81(16) no
C11 C2 C1A 129.2(7) no
C3 C2 C1A 111.3(7) no
C8 C3 C4 124.95(16) no
C8 C3 C2 124.94(16) no
C4 C3 C2 110.10(15) no
C5 C4 C3 119.17(16) no
C5 C4 N1A 140.6(6) no
C3 C4 N1A 100.2(6) no
C5 C4 C1 134.08(17) no
C3 C4 C1 106.75(17) no
C4 C5 C6 117.13(16) no
C4 C5 H5 121.4 no
C6 C5 H5 121.4 no
C7 C6 C5 123.09(17) no
C7 C6 H6 118.5 no
C5 C6 H6 118.5 no
C6 C7 C8 120.68(16) no
C6 C7 H7 119.7 no
C8 C7 H7 119.7 no
C3 C8 C7 114.96(16) no
C3 C8 C9 115.51(16) no
C7 C8 C9 129.53(16) no
C10 C9 C8 119.22(16) no
C10 C9 H9 120.4 no
C8 C9 H9 120.4 no
C9 C10 C11 123.78(16) no
C9 C10 H10 118.1 no
C11 C10 H10 118.1 no
C2 C11 C10 117.05(17) no
C2 C11 H11 121.5 no
C10 C11 H11 121.5 no

loop_
_geom_bond_atom_site_label_1
_geom_bond_atom_site_label_2
_geom_bond_distance
_geom_bond_publ_flag
O1 C1 1.230(3) yes
C1 N1 1.375(3) yes
C1 C4 1.485(3) yes
N1 C2 1.412(3) yes
N1 H1N 0.8800 no
O1A C1A 1.313(15) yes
C1A N1A 1.339(16) yes
C1A C2 1.445(18) yes
N1A C4 1.481(11) yes
N1A H1NA 0.8800 no
C2 C11 1.362(3) no
C2 C3 1.406(2) yes
C3 C8 1.393(2) no
C3 C4 1.400(2) yes
C4 C5 1.380(3) no
C5 C6 1.412(3) no
C5 H5 0.9500 no
C6 C7 1.378(3) no
C6 H6 0.9500 no
C7 C8 1.414(2) no
C7 H7 0.9500 no
C8 C9 1.434(2) no
C9 C10 1.377(3) no
C9 H9 0.9500 no
C10 C11 1.433(3) no
C10 H10 0.9500 no
C11 H11 0.9500 no
